data_7025442
loop_
_publ_author_name
'Xu, Hai-Bing'
'Zhong, Ye-Teng'
'Zhang, Wei-Xiong'
'Chen, Zhong-Ning'
'Chen, Xiao-Ming'

_publ_section_title
;
 Syntheses, structures and photophysical properties of heterotrinuclear
 Zn2Ln clusters (Ln = Nd, Eu, Tb, Er, Yb).
;
_journal_issue 24
_journal_name_full 'Dalton transactions (Cambridge, England : 2003)'
_journal_page_first 5676
_journal_page_last 5682
_journal_paper_doi 10.1039/c000783h
_journal_volume 39
_journal_year 2010
_chemical_formula_sum 'C50 H33.5 Cl F12 N4 Nd O10 Zn2'
_chemical_formula_weight 1388.74
_chemical_name_systematic
;
?
;
_space_group_IT_number 15
_symmetry_cell_setting monoclinic
_symmetry_space_group_name_Hall '-C 2yc'
_symmetry_space_group_name_H-M 'C 1 2/c 1'
_atom_sites_solution_hydrogens geom
_atom_sites_solution_primary direct
_atom_sites_solution_secondary difmap
_audit_creation_method SHELXL-97
_cell_angle_alpha 90.00
_cell_angle_beta 125.0233(8)
_cell_angle_gamma 90.00
_cell_formula_units_Z 8
_cell_length_a 34.7227(18)
_cell_length_b 18.4700(10)
_cell_length_c 24.1252(13)
_cell_measurement_reflns_used 8877
_cell_measurement_temperature 298(2)
_cell_measurement_theta_max 24.334
_cell_measurement_theta_min 2.383
_cell_volume 12670.5(12)
_computing_cell_refinement 'Bruker XSCANS'
_computing_data_collection 'Bruker XSCANS'
_computing_data_reduction 'Bruker SHELXTL'
_computing_molecular_graphics 'Bruker SHELXTL'
_computing_publication_material 'Bruker SHELXTL'
_computing_structure_refinement 'SHELXL-97 (Sheldrick, 1997)'
_computing_structure_solution 'SHELXS-97 (Sheldrick, 1990)'
_diffrn_ambient_temperature 298(2)
_diffrn_measured_fraction_theta_full 0.998
_diffrn_measured_fraction_theta_max 0.998
_diffrn_measurement_device_type CCD
_diffrn_measurement_method '/w scan'
_diffrn_radiation_monochromator graphite
_diffrn_radiation_source 'fine-focus sealed tube'
_diffrn_radiation_type MoK\a
_diffrn_radiation_wavelength 0.71073
_diffrn_reflns_av_R_equivalents 0.0276
_diffrn_reflns_av_sigmaI/netI 0.0355
_diffrn_reflns_limit_h_max 42
_diffrn_reflns_limit_h_min -25
_diffrn_reflns_limit_k_max 22
_diffrn_reflns_limit_k_min -22
_diffrn_reflns_limit_l_max 25
_diffrn_reflns_limit_l_min -29
_diffrn_reflns_number 32525
_diffrn_reflns_theta_full 26.00
_diffrn_reflns_theta_max 26.00
_diffrn_reflns_theta_min 1.31
_exptl_absorpt_coefficient_mu 1.687
_exptl_absorpt_correction_T_max 0.8630
_exptl_absorpt_correction_T_min 0.7860
_exptl_absorpt_correction_type psi-scan
_exptl_absorpt_process_details '(North et al., 1968)'
_exptl_crystal_colour yellow
_exptl_crystal_density_diffrn 1.456
_exptl_crystal_density_method 'not measured'
_exptl_crystal_description Block
_exptl_crystal_F_000 5492
_exptl_crystal_size_max 0.15
_exptl_crystal_size_mid 0.14
_exptl_crystal_size_min 0.09
_refine_diff_density_max 2.042
_refine_diff_density_min -0.612
_refine_diff_density_rms 0.171
_refine_ls_extinction_method none
_refine_ls_goodness_of_fit_ref 1.025
_refine_ls_hydrogen_treatment constr
_refine_ls_matrix_type full
_refine_ls_number_parameters 719
_refine_ls_number_reflns 12444
_refine_ls_number_restraints 104
_refine_ls_restrained_S_all 1.031
_refine_ls_R_factor_all 0.0778
_refine_ls_R_factor_gt 0.0550
_refine_ls_shift/su_max 0.004
_refine_ls_shift/su_mean 0.000
_refine_ls_structure_factor_coef Fsqd
_refine_ls_weighting_details 'calc w=1/[\s^2^(Fo^2^)+(0.1190P)^2^+0.0000P] where P=(Fo^2^+2Fc^2^)/3'
_refine_ls_weighting_scheme calc
_refine_ls_wR_factor_gt 0.1520
_refine_ls_wR_factor_ref 0.1777
_reflns_number_gt 8827
_reflns_number_total 12444
_reflns_threshold_expression >2sigma(I)
_cod_data_source_file c000783h.txt
_cod_data_source_block nd
_cod_depositor_comments
;
The following automatic conversions were performed:

'_symmetry_cell_setting' value 'Monoclinic' changed to 'monoclinic'
according to /home/saulius/struct/CIF-dictionaries/cif_core.dic
dictionary named 'cif_core.dic' version 2.4.2 from 2011-04-26.

Automatic conversion script
Id: cif_fix_values 1891 2012-01-12 08:04:46Z andrius 
;
_cod_original_cell_volume 12670.4(12)
_cod_original_sg_symbol_H-M C2/c
_cod_original_formula_sum 'C50 H33.50 Cl F12 N4 Nd O10 Zn2'
_cod_database_code 7025442

loop_
_symmetry_equiv_pos_as_xyz
'x, y, z'
'-x, y, -z+1/2'
'x+1/2, y+1/2, z'
'-x+1/2, y+1/2, -z+1/2'
'-x, -y, -z'
'x, -y, z-1/2'
'-x+1/2, -y+1/2, -z'
'x+1/2, -y+1/2, z-1/2'

loop_
_atom_site_label
_atom_site_type_symbol
_atom_site_fract_x
_atom_site_fract_y
_atom_site_fract_z
_atom_site_U_iso_or_equiv
_atom_site_adp_type
_atom_site_occupancy
_atom_site_symmetry_multiplicity
_atom_site_calc_flag
_atom_site_refinement_flags
_atom_site_disorder_assembly
_atom_site_disorder_group
Nd1 Nd 0.141683(8) 0.683226(15) 0.588419(13) 0.05893(13) Uani 1 1 d . . .
Zn1 Zn 0.166444(19) 0.58367(3) 0.49632(3) 0.06472(18) Uani 1 1 d . . .
Zn2 Zn 0.057869(18) 0.62783(3) 0.42977(3) 0.05812(17) Uani 1 1 d . . .
N1 N 0.21859(18) 0.5062(3) 0.5477(3) 0.0863(14) Uani 1 1 d . . .
N2 N 0.19533(14) 0.6465(2) 0.4559(2) 0.0664(11) Uani 1 1 d . . .
N3 N 0.02175(12) 0.5371(2) 0.43014(18) 0.0557(9) Uani 1 1 d . . .
N4 N 0.00314(15) 0.6976(2) 0.3670(2) 0.0691(11) Uani 1 1 d . . .
O1 O 0.20596(10) 0.62557(19) 0.59784(17) 0.0678(9) Uani 1 1 d . . .
O2 O 0.12961(11) 0.68364(16) 0.47569(17) 0.0600(8) Uani 1 1 d . . .
O3 O 0.11253(10) 0.57120(17) 0.51944(16) 0.0593(8) Uani 1 1 d . . .
O4 O 0.06013(11) 0.69668(18) 0.50218(16) 0.0589(8) Uani 1 1 d . . .
O5 O 0.06158(13) 0.5898(2) 0.35357(17) 0.0776(10) Uani 1 1 d . C .
O6 O 0.12666(14) 0.5224(2) 0.4122(2) 0.0823(11) Uani 1 1 d . C .
O7 O 0.13603(15) 0.8130(2) 0.5691(2) 0.0822(12) Uani 1 1 d . . .
O8 O 0.20749(13) 0.7461(2) 0.6860(2) 0.0927(13) Uani 1 1 d . . .
O9 O 0.11148(14) 0.7212(2) 0.6539(2) 0.0825(10) Uani 1 1 d . B .
O10 O 0.16601(13) 0.5982(2) 0.6813(2) 0.0815(11) Uani 1 1 d . B .
C101 C 0.1301(3) 0.9368(4) 0.5710(4) 0.136(3) Uani 1 1 d D . .
F1 F 0.1575(4) 0.9939(5) 0.5955(6) 0.162(3) Uani 0.543(6) 1 d PD A 1
F2 F 0.1036(5) 0.9352(6) 0.5040(5) 0.162(3) Uani 0.543(6) 1 d PD A 1
F3 F 0.0983(4) 0.9530(5) 0.5856(5) 0.162(3) Uani 0.543(6) 1 d PD A 1
F1B F 0.1356(5) 0.9953(6) 0.6052(7) 0.162(3) Uani 0.457(6) 1 d PD A 2
F2B F 0.1530(4) 0.9566(6) 0.5412(6) 0.162(3) Uani 0.457(6) 1 d PD A 2
F3B F 0.0851(4) 0.9335(8) 0.5181(7) 0.162(3) Uani 0.457(6) 1 d PD A 2
C15A C 0.2562(4) 0.8175(7) 0.7802(5) 0.163(3) Uani 0.573(8) 1 d PDU A 1
F4 F 0.2686(5) 0.8863(6) 0.7964(6) 0.159(2) Uani 0.573(8) 1 d PDU A 1
F5 F 0.2943(3) 0.7793(7) 0.7974(5) 0.159(2) Uani 0.573(8) 1 d PDU A 1
F6 F 0.2440(4) 0.7922(7) 0.8201(4) 0.159(2) Uani 0.573(8) 1 d PDU A 1
C15B C 0.2611(4) 0.8158(10) 0.7766(6) 0.163(3) Uani 0.427(8) 1 d PD A 2
F4B F 0.2676(7) 0.8735(9) 0.8143(8) 0.159(2) Uani 0.427(8) 1 d PD A 2
F5B F 0.2967(5) 0.8141(9) 0.7698(7) 0.159(2) Uani 0.427(8) 1 d PD A 2
F6B F 0.2701(6) 0.7609(8) 0.8190(6) 0.159(2) Uani 0.427(8) 1 d PD A 2
C16A C 0.1019(5) 0.7593(8) 0.7369(7) 0.163(3) Uani 0.491(9) 1 d PD B 1
F7 F 0.0904(6) 0.8262(8) 0.7106(7) 0.162(2) Uani 0.491(9) 1 d PD B 1
F8 F 0.0632(5) 0.7310(8) 0.7274(9) 0.162(2) Uani 0.491(9) 1 d PD B 1
F9 F 0.1319(5) 0.7716(8) 0.8035(6) 0.162(2) Uani 0.491(9) 1 d PD B 1
C16B C 0.0991(5) 0.7618(7) 0.7305(7) 0.163(3) Uani 0.509(9) 1 d PDU B 2
F7B F 0.1155(5) 0.8280(7) 0.7313(8) 0.162(2) Uani 0.509(9) 1 d PDU B 2
F8B F 0.0526(4) 0.7649(8) 0.6875(7) 0.162(2) Uani 0.509(9) 1 d PDU B 2
F9B F 0.1069(5) 0.7524(7) 0.7908(7) 0.162(2) Uani 0.509(9) 1 d PDU B 2
C11A C 0.2009(6) 0.5429(9) 0.7841(10) 0.179(4) Uani 0.284(7) 1 d PD B 1
F10 F 0.2100(9) 0.4837(11) 0.7607(10) 0.169(2) Uani 0.284(7) 1 d PD B 1
F11 F 0.2429(7) 0.5756(11) 0.8253(10) 0.169(2) Uani 0.284(7) 1 d PD B 1
F12 F 0.1888(8) 0.5163(13) 0.8236(13) 0.169(2) Uani 0.284(7) 1 d PD B 1
C11B C 0.1965(4) 0.5405(6) 0.7834(5) 0.179(4) Uani 0.716(7) 1 d PDU B 2
F10B F 0.1714(3) 0.4800(5) 0.7594(4) 0.169(2) Uani 0.716(7) 1 d PDU B 2
F11B F 0.2374(3) 0.5273(6) 0.7907(5) 0.169(2) Uani 0.716(7) 1 d PDU B 2
F12B F 0.2069(3) 0.5507(5) 0.8453(4) 0.169(2) Uani 0.716(7) 1 d PDU B 2
C1 C 0.2232(3) 0.4480(5) 0.5191(5) 0.130(3) Uani 1 1 d . . .
H1A H 0.2000 0.4352 0.4743 0.156 Uiso 1 1 d R . .
C2 C 0.2653(4) 0.4050(6) 0.5596(7) 0.170(5) Uani 1 1 d . . .
H2A H 0.2689 0.3629 0.5414 0.203 Uiso 1 1 d R . .
C3 C 0.2975(4) 0.4224(7) 0.6220(6) 0.159(4) Uani 1 1 d . . .
H3A H 0.3256 0.3963 0.6467 0.191 Uiso 1 1 d R . .
C4 C 0.2938(3) 0.4825(5) 0.6535(4) 0.108(2) Uani 1 1 d . . .
C5 C 0.3260(3) 0.5032(6) 0.7227(5) 0.126(3) Uani 1 1 d . . .
H5A H 0.3535 0.4765 0.7499 0.151 Uiso 1 1 d R . .
C6 C 0.3173(2) 0.5600(5) 0.7456(4) 0.102(2) Uani 1 1 d . . .
H6A H 0.3392 0.5724 0.7910 0.123 Uiso 1 1 d R . .
C7 C 0.27720(19) 0.6029(4) 0.7064(3) 0.0878(19) Uani 1 1 d . . .
H7A H 0.2725 0.6424 0.7262 0.105 Uiso 1 1 d R . .
C8 C 0.24382(17) 0.5860(3) 0.6392(3) 0.0742(16) Uani 1 1 d . . .
C9 C 0.2519(2) 0.5236(4) 0.6125(4) 0.0849(17) Uani 1 1 d . . .
C10 C 0.2285(2) 0.6268(3) 0.4467(3) 0.0807(16) Uani 1 1 d . . .
H10A H 0.2419 0.5807 0.4607 0.097 Uiso 1 1 d R . .
C11 C 0.2432(3) 0.6732(4) 0.4169(4) 0.097(2) Uani 1 1 d . . .
H11A H 0.2660 0.6578 0.4107 0.116 Uiso 1 1 d R . .
C12 C 0.2249(2) 0.7389(4) 0.3973(3) 0.0870(18) Uani 1 1 d . . .
H12A H 0.2350 0.7698 0.3773 0.104 Uiso 1 1 d R . .
C13 C 0.18985(19) 0.7630(3) 0.4055(3) 0.0708(14) Uani 1 1 d . . .
C14 C 0.1674(2) 0.8315(4) 0.3844(3) 0.0839(18) Uani 1 1 d . . .
H14A H 0.1762 0.8650 0.3646 0.101 Uiso 1 1 d R . .
C15 C 0.1343(2) 0.8493(3) 0.3954(3) 0.0830(17) Uani 1 1 d . . .
H15A H 0.1201 0.8948 0.3815 0.100 Uiso 1 1 d R . .
C16 C 0.1201(2) 0.7995(3) 0.4264(3) 0.0728(14) Uani 1 1 d . . .
H16A H 0.0972 0.8129 0.4332 0.087 Uiso 1 1 d R . .
C17 C 0.14070(16) 0.7328(3) 0.4463(2) 0.0597(12) Uani 1 1 d . . .
C18 C 0.17603(16) 0.7136(3) 0.4357(2) 0.0598(12) Uani 1 1 d . . .
C19 C -0.02310(17) 0.5217(3) 0.3860(2) 0.0667(13) Uani 1 1 d . . .
H19A H -0.0425 0.5564 0.3536 0.080 Uiso 1 1 d R . .
C20 C -0.04327(19) 0.4560(3) 0.3868(3) 0.0794(16) Uani 1 1 d . . .
H20A H -0.0751 0.4473 0.3552 0.095 Uiso 1 1 d R . .
C21 C -0.01566(19) 0.4053(3) 0.4333(3) 0.0733(15) Uani 1 1 d . . .
H21A H -0.0286 0.3608 0.4330 0.088 Uiso 1 1 d R . .
C22 C 0.03271(18) 0.4194(3) 0.4821(3) 0.0670(13) Uani 1 1 d . . .
C23 C 0.0638(2) 0.3712(3) 0.5350(3) 0.0805(16) Uani 1 1 d . . .
H23A H 0.0531 0.3259 0.5381 0.097 Uiso 1 1 d R . .
C24 C 0.1095(2) 0.3912(3) 0.5789(3) 0.0822(17) Uani 1 1 d . . .
H24A H 0.1298 0.3583 0.6129 0.099 Uiso 1 1 d R . .
C25 C 0.12637(18) 0.4569(3) 0.5750(3) 0.0785(16) Uani 1 1 d . . .
H25A H 0.1579 0.4680 0.6071 0.094 Uiso 1 1 d R . .
C26 C 0.09793(15) 0.5056(3) 0.5253(2) 0.0572(11) Uani 1 1 d . . .
C27 C 0.05026(15) 0.4875(3) 0.4786(2) 0.0551(11) Uani 1 1 d . . .
C28 C -0.0248(2) 0.6960(4) 0.3003(3) 0.095(2) Uani 1 1 d . . .
H28A H -0.0199 0.6611 0.2768 0.114 Uiso 1 1 d R . .
C29 C -0.0635(3) 0.7426(5) 0.2632(4) 0.127(3) Uani 1 1 d . . .
H29A H -0.0836 0.7394 0.2160 0.153 Uiso 1 1 d R . .
C30 C -0.0718(3) 0.7921(5) 0.2962(4) 0.139(3) Uani 1 1 d . . .
H30A H -0.0965 0.8249 0.2720 0.166 Uiso 1 1 d R . .
C31 C -0.0428(3) 0.7965(5) 0.3671(4) 0.113(2) Uani 1 1 d . . .
C32 C -0.0481(3) 0.8478(5) 0.4052(4) 0.136(3) Uani 1 1 d . . .
H32A H -0.0728 0.8811 0.3842 0.163 Uiso 1 1 d R . .
C33 C -0.0182(3) 0.8461(5) 0.4734(5) 0.129(3) Uani 1 1 d . . .
H33A H -0.0214 0.8806 0.4989 0.154 Uiso 1 1 d R . .
C34 C 0.0195(2) 0.7959(4) 0.5087(3) 0.0857(17) Uani 1 1 d . . .
H34A H 0.0396 0.7961 0.5560 0.103 Uiso 1 1 d R . .
C35 C 0.02624(17) 0.7467(3) 0.4730(3) 0.0652(13) Uani 1 1 d . . .
C36 C -0.00451(19) 0.7473(3) 0.4019(3) 0.0704(14) Uani 1 1 d . . .
C51 C 0.0884(2) 0.5403(4) 0.3577(3) 0.0802(15) Uani 1 1 d DU . .
C52A C 0.0798(11) 0.515(2) 0.2923(8) 0.115(5) Uani 0.51(4) 1 d PDU C 1
H52A H 0.0854 0.5540 0.2716 0.173 Uiso 0.51(4) 1 calc PR C 1
H52B H 0.0478 0.4988 0.2623 0.173 Uiso 0.51(4) 1 calc PR C 1
H52C H 0.1007 0.4755 0.3012 0.173 Uiso 0.51(4) 1 calc PR C 1
C52B C 0.0697(10) 0.4878(17) 0.2993(12) 0.115(5) Uani 0.49(4) 1 d PDU C 2
H52D H 0.0623 0.4425 0.3107 0.173 Uiso 0.49(4) 1 calc PR C 2
H52E H 0.0931 0.4801 0.2906 0.173 Uiso 0.49(4) 1 calc PR C 2
H52F H 0.0418 0.5074 0.2596 0.173 Uiso 0.49(4) 1 calc PR C 2
C102 C 0.1532(2) 0.8680(3) 0.6053(3) 0.0877(17) Uani 1 1 d D A .
C103 C 0.1904(2) 0.8713(4) 0.6717(4) 0.096(2) Uani 1 1 d . . .
H10B H 0.1994 0.9162 0.6937 0.115 Uiso 1 1 d R A .
C104 C 0.2160(2) 0.8098(4) 0.7067(3) 0.091(2) Uani 1 1 d D A .
C107 C 0.1228(2) 0.7094(4) 0.7125(3) 0.0872(18) Uani 1 1 d D . .
C108 C 0.1515(3) 0.6534(5) 0.7552(3) 0.0948(19) Uani 1 1 d . B .
H10C H 0.1585 0.6513 0.7989 0.114 Uiso 1 1 d R . .
C109 C 0.1704(2) 0.6028(4) 0.7364(3) 0.0839(17) Uani 1 1 d D . .
C1A C -0.0170(17) 0.0149(12) 0.3632(19) 0.48(2) Uiso 0.50 1 d PD . .
H1AA H 0.0023 0.0149 0.4118 0.719 Uiso 0.50 1 calc PR . .
H1AB H -0.0365 -0.0275 0.3469 0.719 Uiso 0.50 1 calc PR . .
H1AC H -0.0365 0.0573 0.3469 0.719 Uiso 0.50 1 calc PR . .
C2A C 0.0135(11) 0.0149(12) 0.3382(9) 0.48(2) Uiso 0.50 1 d PD . .
H2AA H 0.0335 -0.0276 0.3553 0.576 Uiso 0.50 1 calc PR . .
H2AB H 0.0335 0.0574 0.3552 0.576 Uiso 0.50 1 calc PR . .
C3A C -0.0153(6) 0.0149(12) 0.2626(9) 0.48(2) Uiso 0.50 1 d PD . .
H3AA H -0.0354 0.0574 0.2455 0.576 Uiso 0.50 1 calc PR . .
H3AB H -0.0353 -0.0276 0.2456 0.576 Uiso 0.50 1 calc PR . .
C4A C 0.1401(12) 0.273(4) 0.460(5) 0.717(18) Uiso 0.50 1 d PD . .
H4AA H 0.1569 0.2654 0.4390 0.860 Uiso 0.50 1 calc PR . .
H4AB H 0.1590 0.3036 0.4989 0.860 Uiso 0.50 1 calc PR . .
Cl1 Cl 0.0859(15) 0.3137(16) 0.402(2) 0.717(18) Uiso 0.50 1 d PD . .
Cl2 Cl 0.1308(13) 0.1897(19) 0.4844(18) 0.717(18) Uiso 0.50 1 d PD . .

loop_
_atom_site_aniso_label
_atom_site_aniso_U_11
_atom_site_aniso_U_22
_atom_site_aniso_U_33
_atom_site_aniso_U_23
_atom_site_aniso_U_13
_atom_site_aniso_U_12
Nd1 0.04307(17) 0.0728(2) 0.04890(18) -0.00031(11) 0.01938(13) -0.01237(11)
Zn1 0.0512(3) 0.0726(4) 0.0647(4) 0.0082(3) 0.0300(3) -0.0013(3)
Zn2 0.0490(3) 0.0670(4) 0.0488(3) 0.0046(2) 0.0225(3) -0.0016(2)
N1 0.070(3) 0.084(3) 0.090(4) 0.015(3) 0.037(3) 0.010(3)
N2 0.052(2) 0.079(3) 0.065(3) 0.001(2) 0.032(2) -0.011(2)
N3 0.045(2) 0.071(2) 0.047(2) 0.0031(18) 0.0241(17) -0.0047(17)
N4 0.062(3) 0.082(3) 0.052(2) 0.014(2) 0.027(2) 0.010(2)
O1 0.0382(16) 0.087(2) 0.061(2) 0.0104(17) 0.0188(15) -0.0028(15)
O2 0.0520(18) 0.071(2) 0.0561(19) 0.0087(15) 0.0303(16) -0.0069(14)
O3 0.0437(16) 0.0651(19) 0.0581(19) 0.0052(15) 0.0227(15) -0.0082(14)
O4 0.0461(17) 0.070(2) 0.0534(19) 0.0034(15) 0.0244(15) -0.0019(15)
O5 0.070(2) 0.106(3) 0.052(2) -0.0008(19) 0.0322(19) 0.004(2)
O6 0.067(2) 0.088(3) 0.080(3) -0.007(2) 0.035(2) -0.003(2)
O7 0.086(3) 0.081(3) 0.063(2) -0.0086(19) 0.033(2) -0.020(2)
O8 0.059(2) 0.104(3) 0.076(3) -0.009(2) 0.016(2) -0.017(2)
O9 0.071(2) 0.103(3) 0.066(2) -0.005(2) 0.036(2) -0.007(2)
O10 0.064(2) 0.101(3) 0.074(3) 0.008(2) 0.037(2) -0.008(2)
C101 0.188(10) 0.089(6) 0.154(9) -0.005(6) 0.111(8) -0.010(6)
F1 0.193(6) 0.101(3) 0.144(4) -0.007(2) 0.069(4) 0.013(3)
F2 0.193(6) 0.101(3) 0.144(4) -0.007(2) 0.069(4) 0.013(3)
F3 0.193(6) 0.101(3) 0.144(4) -0.007(2) 0.069(4) 0.013(3)
F1B 0.193(6) 0.101(3) 0.144(4) -0.007(2) 0.069(4) 0.013(3)
F2B 0.193(6) 0.101(3) 0.144(4) -0.007(2) 0.069(4) 0.013(3)
F3B 0.193(6) 0.101(3) 0.144(4) -0.007(2) 0.069(4) 0.013(3)
C15A 0.084(5) 0.178(7) 0.138(8) -0.026(8) 0.012(6) -0.041(5)
F4 0.108(3) 0.185(5) 0.092(4) -0.037(3) 0.003(3) -0.021(3)
F5 0.108(3) 0.185(5) 0.092(4) -0.037(3) 0.003(3) -0.021(3)
F6 0.108(3) 0.185(5) 0.092(4) -0.037(3) 0.003(3) -0.021(3)
C15B 0.084(5) 0.178(7) 0.138(8) -0.026(8) 0.012(6) -0.041(5)
F4B 0.108(3) 0.185(5) 0.092(4) -0.037(3) 0.003(3) -0.021(3)
F5B 0.108(3) 0.185(5) 0.092(4) -0.037(3) 0.003(3) -0.021(3)
F6B 0.108(3) 0.185(5) 0.092(4) -0.037(3) 0.003(3) -0.021(3)
C16A 0.163(6) 0.212(9) 0.153(7) -0.078(9) 0.113(7) -0.057(9)
F7 0.158(5) 0.198(4) 0.175(5) -0.045(4) 0.122(5) -0.012(4)
F8 0.158(5) 0.198(4) 0.175(5) -0.045(4) 0.122(5) -0.012(4)
F9 0.158(5) 0.198(4) 0.175(5) -0.045(4) 0.122(5) -0.012(4)
C16B 0.163(6) 0.212(9) 0.153(7) -0.078(9) 0.113(7) -0.057(9)
F7B 0.158(5) 0.198(4) 0.175(5) -0.045(4) 0.122(5) -0.012(4)
F8B 0.158(5) 0.198(4) 0.175(5) -0.045(4) 0.122(5) -0.012(4)
F9B 0.158(5) 0.198(4) 0.175(5) -0.045(4) 0.122(5) -0.012(4)
C11A 0.121(7) 0.287(13) 0.108(6) 0.069(7) 0.053(7) -0.023(8)
F10 0.167(5) 0.193(6) 0.133(4) 0.076(4) 0.078(4) 0.038(4)
F11 0.167(5) 0.193(6) 0.133(4) 0.076(4) 0.078(4) 0.038(4)
F12 0.167(5) 0.193(6) 0.133(4) 0.076(4) 0.078(4) 0.038(4)
C11B 0.121(7) 0.287(13) 0.108(6) 0.069(7) 0.053(7) -0.023(8)
F10B 0.167(5) 0.193(6) 0.133(4) 0.076(4) 0.078(4) 0.038(4)
F11B 0.167(5) 0.193(6) 0.133(4) 0.076(4) 0.078(4) 0.038(4)
F12B 0.167(5) 0.193(6) 0.133(4) 0.076(4) 0.078(4) 0.038(4)
C1 0.154(8) 0.105(6) 0.118(7) 0.025(5) 0.071(6) 0.050(6)
C2 0.164(10) 0.132(8) 0.187(12) 0.036(8) 0.086(9) 0.082(8)
C3 0.117(8) 0.169(10) 0.140(9) 0.047(8) 0.044(7) 0.071(7)
C4 0.081(5) 0.112(6) 0.117(6) 0.045(5) 0.048(5) 0.033(4)
C5 0.073(5) 0.152(8) 0.111(7) 0.059(6) 0.029(5) 0.030(5)
C6 0.062(4) 0.131(6) 0.082(5) 0.032(4) 0.023(3) -0.004(4)
C7 0.053(3) 0.120(5) 0.064(3) 0.027(3) 0.018(3) -0.013(3)
C8 0.045(3) 0.094(4) 0.071(3) 0.020(3) 0.026(3) -0.014(3)
C9 0.069(4) 0.089(4) 0.092(5) 0.030(4) 0.043(4) 0.005(3)
C10 0.069(3) 0.092(4) 0.087(4) 0.007(3) 0.048(3) 0.001(3)
C11 0.081(4) 0.128(6) 0.099(5) -0.004(4) 0.062(4) -0.014(4)
C12 0.074(4) 0.118(5) 0.082(4) 0.005(4) 0.052(3) -0.023(4)
C13 0.062(3) 0.089(4) 0.057(3) 0.000(3) 0.031(3) -0.023(3)
C14 0.082(4) 0.091(4) 0.070(4) 0.006(3) 0.040(3) -0.030(3)
C15 0.089(4) 0.074(4) 0.075(4) 0.007(3) 0.041(3) -0.013(3)
C16 0.069(3) 0.076(4) 0.069(3) 0.008(3) 0.037(3) -0.004(3)
C17 0.053(3) 0.072(3) 0.041(2) 0.003(2) 0.020(2) -0.014(2)
C18 0.051(3) 0.073(3) 0.048(3) -0.001(2) 0.023(2) -0.014(2)
C19 0.050(3) 0.088(4) 0.048(3) 0.000(2) 0.020(2) -0.006(2)
C20 0.050(3) 0.111(5) 0.060(3) -0.006(3) 0.022(3) -0.025(3)
C21 0.062(3) 0.086(4) 0.066(3) -0.008(3) 0.033(3) -0.031(3)
C22 0.056(3) 0.075(3) 0.066(3) 0.001(3) 0.033(3) -0.014(2)
C23 0.067(3) 0.078(4) 0.089(4) 0.017(3) 0.040(3) -0.011(3)
C24 0.068(4) 0.079(4) 0.085(4) 0.028(3) 0.035(3) 0.007(3)
C25 0.045(3) 0.086(4) 0.077(4) 0.020(3) 0.019(2) 0.000(3)
C26 0.042(2) 0.067(3) 0.054(3) 0.007(2) 0.023(2) -0.009(2)
C27 0.049(2) 0.068(3) 0.050(3) 0.003(2) 0.030(2) -0.007(2)
C28 0.089(4) 0.113(5) 0.055(3) 0.013(3) 0.025(3) 0.028(4)
C29 0.121(6) 0.163(8) 0.060(4) 0.033(5) 0.030(4) 0.064(6)
C30 0.118(7) 0.158(7) 0.083(5) 0.035(5) 0.023(5) 0.073(6)
C31 0.101(5) 0.121(6) 0.093(5) 0.012(4) 0.040(4) 0.046(5)
C32 0.117(6) 0.149(7) 0.087(5) 0.003(5) 0.026(5) 0.068(6)
C33 0.133(7) 0.125(6) 0.123(7) -0.006(5) 0.071(6) 0.054(6)
C34 0.065(4) 0.106(4) 0.072(4) 0.001(3) 0.031(3) 0.009(3)
C35 0.053(3) 0.068(3) 0.068(3) 0.005(3) 0.030(3) 0.000(2)
C36 0.062(3) 0.080(3) 0.060(3) 0.012(3) 0.029(3) 0.014(3)
C51 0.069(4) 0.097(4) 0.076(4) -0.011(3) 0.042(3) -0.003(3)
C52A 0.123(8) 0.135(10) 0.094(6) -0.010(7) 0.066(5) 0.017(8)
C52B 0.123(8) 0.135(10) 0.094(6) -0.010(7) 0.066(5) 0.017(8)
C102 0.094(4) 0.078(4) 0.087(4) -0.015(3) 0.050(4) -0.021(3)
C103 0.086(4) 0.089(5) 0.087(5) -0.026(4) 0.035(4) -0.020(4)
C104 0.065(4) 0.108(5) 0.081(4) -0.038(4) 0.031(3) -0.030(4)
C107 0.084(4) 0.114(5) 0.070(4) -0.018(4) 0.047(4) -0.029(4)
C108 0.088(4) 0.133(6) 0.058(4) -0.005(4) 0.039(3) -0.017(4)
C109 0.067(3) 0.113(5) 0.052(3) 0.015(3) 0.023(3) -0.011(3)

loop_
_atom_type_symbol
_atom_type_description
_atom_type_scat_dispersion_real
_atom_type_scat_dispersion_imag
_atom_type_scat_source
C C 0.0033 0.0016 'International Tables Vol C Tables 4.2.6.8 and 6.1.1.4'
N N 0.0061 0.0033 'International Tables Vol C Tables 4.2.6.8 and 6.1.1.4'
O O 0.0106 0.0060 'International Tables Vol C Tables 4.2.6.8 and 6.1.1.4'
F F 0.0171 0.0103 'International Tables Vol C Tables 4.2.6.8 and 6.1.1.4'
Cl Cl 0.1484 0.1585 'International Tables Vol C Tables 4.2.6.8 and 6.1.1.4'
Zn Zn 0.2839 1.4301 'International Tables Vol C Tables 4.2.6.8 and 6.1.1.4'
Nd Nd -0.1943 3.0179 'International Tables Vol C Tables 4.2.6.8 and 6.1.1.4'
H H 0.0000 0.0000 'International Tables Vol C Tables 4.2.6.8 and 6.1.1.4'

loop_
_geom_angle_atom_site_label_1
_geom_angle_atom_site_label_2
_geom_angle_atom_site_label_3
_geom_angle
_geom_angle_site_symmetry_1
_geom_angle_site_symmetry_3
O1 Nd1 O4 135.76(12) . .
O1 Nd1 O7 115.53(14) . .
O4 Nd1 O7 78.71(13) . .
O1 Nd1 O8 79.12(14) . .
O4 Nd1 O8 141.42(13) . .
O7 Nd1 O8 69.07(14) . .
O1 Nd1 O9 142.93(13) . .
O4 Nd1 O9 78.38(12) . .
O7 Nd1 O9 79.84(15) . .
O8 Nd1 O9 75.61(15) . .
O1 Nd1 O10 79.19(12) . .
O4 Nd1 O10 118.62(12) . .
O7 Nd1 O10 138.97(14) . .
O8 Nd1 O10 77.43(14) . .
O9 Nd1 O10 69.20(14) . .
O1 Nd1 O3 71.80(11) . .
O4 Nd1 O3 71.16(11) . .
O7 Nd1 O3 137.60(12) . .
O8 Nd1 O3 147.32(13) . .
O9 Nd1 O3 120.77(12) . .
O10 Nd1 O3 82.68(12) . .
O1 Nd1 O2 70.48(11) . .
O4 Nd1 O2 71.09(11) . .
O7 Nd1 O2 81.01(12) . .
O8 Nd1 O2 121.85(13) . .
O9 Nd1 O2 146.52(12) . .
O10 Nd1 O2 138.49(13) . .
O3 Nd1 O2 61.56(10) . .
O1 Nd1 Zn1 39.62(8) . .
O4 Nd1 Zn1 96.14(8) . .
O7 Nd1 Zn1 115.93(11) . .
O8 Nd1 Zn1 116.51(12) . .
O9 Nd1 Zn1 162.27(10) . .
O10 Nd1 Zn1 99.72(10) . .
O3 Nd1 Zn1 42.16(7) . .
O2 Nd1 Zn1 39.52(7) . .
O1 Nd1 Zn2 97.16(8) . .
O4 Nd1 Zn2 38.72(8) . .
O7 Nd1 Zn2 99.18(10) . .
O8 Nd1 Zn2 163.89(11) . .
O9 Nd1 Zn2 114.15(9) . .
O10 Nd1 Zn2 117.53(10) . .
O3 Nd1 Zn2 39.73(7) . .
O2 Nd1 Zn2 43.16(7) . .
Zn1 Nd1 Zn2 57.612(15) . .
O6 Zn1 N1 94.2(2) . .
O6 Zn1 N2 94.38(17) . .
N1 Zn1 N2 99.94(19) . .
O6 Zn1 O2 106.08(15) . .
N1 Zn1 O2 159.74(19) . .
N2 Zn1 O2 78.24(15) . .
O6 Zn1 O1 165.09(15) . .
N1 Zn1 O1 78.48(19) . .
N2 Zn1 O1 99.62(15) . .
O2 Zn1 O1 81.93(13) . .
O6 Zn1 O3 90.28(14) . .
N1 Zn1 O3 110.32(17) . .
N2 Zn1 O3 148.96(15) . .
O2 Zn1 O3 70.99(11) . .
O1 Zn1 O3 80.35(12) . .
O6 Zn1 Nd1 133.17(12) . .
N1 Zn1 Nd1 116.84(17) . .
N2 Zn1 Nd1 112.11(13) . .
O2 Zn1 Nd1 48.21(9) . .
O1 Zn1 Nd1 44.50(9) . .
O3 Zn1 Nd1 47.64(8) . .
O5 Zn2 N4 93.55(17) . .
O5 Zn2 N3 94.35(15) . .
N4 Zn2 N3 101.59(17) . .
O5 Zn2 O4 162.76(15) . .
N4 Zn2 O4 79.24(16) . .
N3 Zn2 O4 102.40(14) . .
O5 Zn2 O3 105.20(15) . .
N4 Zn2 O3 161.24(16) . .
N3 Zn2 O3 78.02(13) . .
O4 Zn2 O3 82.52(12) . .
O5 Zn2 O2 88.71(14) . .
N4 Zn2 O2 111.03(15) . .
N3 Zn2 O2 146.99(13) . .
O4 Zn2 O2 79.50(12) . .
O3 Zn2 O2 69.49(11) . .
O5 Zn2 Nd1 131.86(11) . .
N4 Zn2 Nd1 118.31(13) . .
N3 Zn2 Nd1 111.49(10) . .
O4 Zn2 Nd1 44.37(8) . .
O3 Zn2 Nd1 47.19(8) . .
O2 Zn2 Nd1 47.88(8) . .
C1 N1 C9 121.0(6) . .
C1 N1 Zn1 124.8(5) . .
C9 N1 Zn1 113.7(4) . .
C10 N2 C18 118.7(5) . .
C10 N2 Zn1 127.6(4) . .
C18 N2 Zn1 113.6(3) . .
C19 N3 C27 119.2(4) . .
C19 N3 Zn2 127.0(3) . .
C27 N3 Zn2 113.6(3) . .
C28 N4 C36 119.9(5) . .
C28 N4 Zn2 127.1(4) . .
C36 N4 Zn2 112.9(3) . .
C8 O1 Zn1 111.6(4) . .
C8 O1 Nd1 142.7(3) . .
Zn1 O1 Nd1 95.88(11) . .
C17 O2 Zn1 113.2(3) . .
C17 O2 Zn2 127.5(3) . .
Zn1 O2 Zn2 93.59(11) . .
C17 O2 Nd1 131.2(3) . .
Zn1 O2 Nd1 92.27(11) . .
Zn2 O2 Nd1 88.95(11) . .
C26 O3 Zn2 111.9(2) . .
C26 O3 Zn1 122.2(3) . .
Zn2 O3 Zn1 94.59(12) . .
C26 O3 Nd1 135.3(3) . .
Zn2 O3 Nd1 93.08(11) . .
Zn1 O3 Nd1 90.21(10) . .
C35 O4 Zn2 112.0(3) . .
C35 O4 Nd1 141.3(3) . .
Zn2 O4 Nd1 96.92(13) . .
C51 O5 Zn2 126.9(4) . .
C51 O6 Zn1 127.1(4) . .
C102 O7 Nd1 135.8(4) . .
C104 O8 Nd1 135.4(4) . .
C107 O9 Nd1 135.0(4) . .
C109 O10 Nd1 134.0(4) . .
F1B C101 F1 40.8(8) . .
F1B C101 F2 122.5(10) . .
F1 C101 F2 112.5(9) . .
F1B C101 F3B 108.0(9) . .
F1 C101 F3B 127.9(10) . .
F2 C101 F3B 38.8(8) . .
F1B C101 F3 60.3(8) . .
F1 C101 F3 101.0(8) . .
F2 C101 F3 102.8(9) . .
F3B C101 F3 65.4(8) . .
F1B C101 F2B 100.8(9) . .
F1 C101 F2B 62.6(7) . .
F2 C101 F2B 65.0(8) . .
F3B C101 F2B 102.7(10) . .
F3 C101 F2B 149.1(8) . .
F1B C101 C102 121.5(9) . .
F1 C101 C102 114.7(8) . .
F2 C101 C102 116.0(8) . .
F3B C101 C102 117.3(9) . .
F3 C101 C102 107.7(7) . .
F2B C101 C102 103.1(8) . .
F4 C15A F5 108.6(10) . .
F4 C15A F6 107.7(11) . .
F5 C15A F6 104.9(10) . .
F4 C15A C104 111.3(10) . .
F5 C15A C104 113.6(9) . .
F6 C15A C104 110.5(9) . .
F4B C15B F5B 107.2(12) . .
F4B C15B F6B 102.2(11) . .
F5B C15B F6B 104.3(12) . .
F4B C15B C104 118.9(13) . .
F5B C15B C104 107.5(11) . .
F6B C15B C104 115.7(12) . .
F8 C16A F9 106.7(11) . .
F8 C16A F7 106.5(11) . .
F9 C16A F7 103.1(11) . .
F8 C16A C107 111.1(10) . .
F9 C16A C107 111.0(11) . .
F7 C16A C107 117.6(12) . .
F8B C16B F9B 104.7(10) . .
F8B C16B F7B 106.7(11) . .
F9B C16B F7B 106.5(11) . .
F8B C16B C107 115.3(11) . .
F9B C16B C107 115.8(11) . .
F7B C16B C107 107.3(11) . .
F12 C11A F11 106.8(14) . .
F12 C11A F10 104.2(12) . .
F11 C11A F10 105.0(13) . .
F12 C11A C109 116.2(16) . .
F11 C11A C109 103.0(14) . .
F10 C11A C109 120.5(16) . .
F10B C11B F12B 107.3(9) . .
F10B C11B F11B 106.5(10) . .
F12B C11B F11B 106.9(9) . .
F10B C11B C109 110.8(8) . .
F12B C11B C109 113.3(9) . .
F11B C11B C109 111.8(8) . .
N1 C1 C2 117.9(9) . .
N1 C1 H1A 121.3 . .
C2 C1 H1A 120.8 . .
C3 C2 C1 120.9(10) . .
C3 C2 H2A 119.4 . .
C1 C2 H2A 119.6 . .
C2 C3 C4 122.7(9) . .
C2 C3 H3A 120.1 . .
C4 C3 H3A 117.0 . .
C3 C4 C9 115.2(8) . .
C3 C4 C5 126.5(8) . .
C9 C4 C5 118.2(8) . .
C6 C5 C4 119.7(7) . .
C6 C5 H5A 121.5 . .
C4 C5 H5A 118.7 . .
C5 C6 C7 123.7(8) . .
C5 C6 H6A 117.6 . .
C7 C6 H6A 118.7 . .
C8 C7 C6 120.3(8) . .
C8 C7 H7A 120.0 . .
C6 C7 H7A 119.6 . .
O1 C8 C7 124.1(6) . .
O1 C8 C9 118.3(5) . .
C7 C8 C9 117.6(6) . .
N1 C9 C4 122.3(7) . .
N1 C9 C8 117.3(5) . .
C4 C9 C8 120.4(7) . .
N2 C10 C11 121.5(6) . .
N2 C10 H10A 118.8 . .
C11 C10 H10A 119.6 . .
C12 C11 C10 120.4(6) . .
C12 C11 H11A 120.1 . .
C10 C11 H11A 119.5 . .
C11 C12 C13 120.9(6) . .
C11 C12 H12A 119.8 . .
C13 C12 H12A 119.3 . .
C18 C13 C12 116.4(6) . .
C18 C13 C14 118.8(5) . .
C12 C13 C14 124.8(5) . .
C15 C14 C13 119.9(5) . .
C15 C14 H14A 120.1 . .
C13 C14 H14A 120.0 . .
C14 C15 C16 121.8(6) . .
C14 C15 H15A 118.8 . .
C16 C15 H15A 119.4 . .
C17 C16 C15 119.5(6) . .
C17 C16 H16A 120.3 . .
C15 C16 H16A 120.2 . .
O2 C17 C16 123.1(5) . .
O2 C17 C18 117.6(4) . .
C16 C17 C18 119.3(5) . .
N2 C18 C13 122.0(5) . .
N2 C18 C17 117.2(4) . .
C13 C18 C17 120.8(5) . .
N3 C19 C20 122.8(5) . .
N3 C19 H19A 118.6 . .
C20 C19 H19A 118.5 . .
C21 C20 C19 119.2(5) . .
C21 C20 H20A 120.3 . .
C19 C20 H20A 120.5 . .
C20 C21 C22 120.1(5) . .
C20 C21 H21A 119.7 . .
C22 C21 H21A 120.2 . .
C21 C22 C23 124.2(5) . .
C21 C22 C27 117.2(5) . .
C23 C22 C27 118.6(4) . .
C24 C23 C22 118.5(5) . .
C24 C23 H23A 121.4 . .
C22 C23 H23A 120.1 . .
C23 C24 C25 122.6(5) . .
C23 C24 H24A 117.4 . .
C25 C24 H24A 119.9 . .
C26 C25 C24 121.4(5) . .
C26 C25 H25A 119.9 . .
C24 C25 H25A 118.7 . .
O3 C26 C25 123.8(4) . .
O3 C26 C27 117.9(4) . .
C25 C26 C27 118.2(4) . .
N3 C27 C26 117.9(4) . .
N3 C27 C22 121.4(4) . .
C26 C27 C22 120.7(4) . .
N4 C28 C29 121.9(7) . .
N4 C28 H28A 119.6 . .
C29 C28 H28A 118.3 . .
C30 C29 C28 119.3(7) . .
C30 C29 H29A 120.0 . .
C28 C29 H29A 120.7 . .
C29 C30 C31 120.9(7) . .
C29 C30 H30A 120.1 . .
C31 C30 H30A 119.0 . .
C32 C31 C30 124.5(7) . .
C32 C31 C36 118.3(7) . .
C30 C31 C36 117.1(7) . .
C33 C32 C31 118.9(7) . .
C33 C32 H32A 120.1 . .
C31 C32 H32A 120.9 . .
C32 C33 C34 123.0(7) . .
C32 C33 H33A 119.1 . .
C34 C33 H33A 117.8 . .
C35 C34 C33 119.3(6) . .
C35 C34 H34A 119.8 . .
C33 C34 H34A 120.9 . .
O4 C35 C34 123.2(5) . .
O4 C35 C36 118.1(5) . .
C34 C35 C36 118.7(5) . .
N4 C36 C35 117.7(5) . .
N4 C36 C31 120.7(6) . .
C35 C36 C31 121.6(6) . .
O6 C51 O5 123.8(5) . .
O6 C51 C52A 117.8(11) . .
O5 C51 C52A 116.7(12) . .
O6 C51 C52B 115.7(12) . .
O5 C51 C52B 119.1(11) . .
C52A C51 C52B 26.3(12) . .
C51 C52A H52A 109.5 . .
C51 C52A H52B 109.5 . .
H52A C52A H52B 109.5 . .
C51 C52A H52C 109.5 . .
H52A C52A H52C 109.5 . .
H52B C52A H52C 109.5 . .
C51 C52B H52D 109.5 . .
C51 C52B H52E 109.5 . .
H52D C52B H52E 109.5 . .
C51 C52B H52F 109.5 . .
H52D C52B H52F 109.5 . .
H52E C52B H52F 109.5 . .
O7 C102 C103 127.4(6) . .
O7 C102 C101 114.9(6) . .
C103 C102 C101 117.6(6) . .
C102 C103 C104 121.4(6) . .
C102 C103 H10B 119.2 . .
C104 C103 H10B 119.3 . .
O8 C104 C103 127.4(6) . .
O8 C104 C15A 114.0(8) . .
C103 C104 C15A 118.3(7) . .
O8 C104 C15B 111.9(9) . .
C103 C104 C15B 120.6(9) . .
C15A C104 C15B 8.8(9) . .
O9 C107 C108 126.4(6) . .
O9 C107 C16B 110.4(8) . .
C108 C107 C16B 123.2(8) . .
O9 C107 C16A 115.5(8) . .
C108 C107 C16A 118.1(8) . .
C16B C107 C16A 5.2(9) . .
C109 C108 C107 122.7(6) . .
C109 C108 H10C 118.9 . .
C107 C108 H10C 118.4 . .
O10 C109 C108 127.8(6) . .
O10 C109 C11B 113.8(7) . .
C108 C109 C11B 118.2(7) . .
O10 C109 C11A 111.4(10) . .
C108 C109 C11A 120.9(11) . .
C11B C109 C11A 5.8(10) . .
C2A C1A H1AA 109.5 . .
C2A C1A H1AB 109.5 . .
H1AA C1A H1AB 109.5 . .
C2A C1A H1AC 109.5 . .
H1AA C1A H1AC 109.5 . .
H1AB C1A H1AC 109.5 . .
C1A C2A C3A 111.1(16) . .
C1A C2A H2AA 109.4 . .
C3A C2A H2AA 109.4 . .
C1A C2A H2AB 109.4 . .
C3A C2A H2AB 109.4 . .
H2AA C2A H2AB 108.0 . .
C2A C3A C3A 111.2(16) . 2
C2A C3A H3AA 109.4 . .
C3A C3A H3AA 109.4 2 .
C2A C3A H3AB 109.4 . .
C3A C3A H3AB 109.4 2 .
H3AA C3A H3AB 108.0 . .
Cl2 C4A Cl1 109.2(13) . .
Cl2 C4A H4AA 109.8 . .
Cl1 C4A H4AA 109.8 . .
Cl2 C4A H4AB 109.9 . .
Cl1 C4A H4AB 109.9 . .
H4AA C4A H4AB 108.3 . .

loop_
_geom_bond_atom_site_label_1
_geom_bond_atom_site_label_2
_geom_bond_distance
_geom_bond_site_symmetry_2
Nd1 O1 2.363(3) .
Nd1 O4 2.376(3) .
Nd1 O7 2.429(4) .
Nd1 O8 2.436(4) .
Nd1 O9 2.448(4) .
Nd1 O10 2.455(4) .
Nd1 O3 2.478(3) .
Nd1 O2 2.503(3) .
Nd1 Zn1 3.3540(7) .
Nd1 Zn2 3.3735(6) .
Zn1 O6 2.022(4) .
Zn1 N1 2.071(5) .
Zn1 N2 2.104(4) .
Zn1 O2 2.136(3) .
Zn1 O1 2.150(4) .
Zn1 O3 2.251(3) .
Zn2 O5 2.040(4) .
Zn2 N4 2.065(4) .
Zn2 N3 2.096(4) .
Zn2 O4 2.125(3) .
Zn2 O3 2.159(3) .
Zn2 O2 2.308(3) .
N1 C1 1.336(9) .
N1 C9 1.346(8) .
N2 C10 1.343(7) .
N2 C18 1.359(7) .
N3 C19 1.318(6) .
N3 C27 1.363(6) .
N4 C28 1.318(7) .
N4 C36 1.371(7) .
O1 C8 1.324(6) .
O2 C17 1.337(5) .
O3 C26 1.352(5) .
O4 C35 1.335(6) .
O5 C51 1.266(7) .
O6 C51 1.265(7) .
O7 C102 1.246(7) .
O8 C104 1.246(7) .
O9 C107 1.249(7) .
O10 C109 1.252(7) .
C101 F1B 1.306(9) .
C101 F1 1.314(8) .
C101 F2 1.325(8) .
C101 F3B 1.336(9) .
C101 F3 1.369(8) .
C101 F2B 1.395(9) .
C101 C102 1.475(7) .
C15A F4 1.327(9) .
C15A F5 1.337(9) .
C15A F6 1.340(9) .
C15A C104 1.508(9) .
C15B F4B 1.333(9) .
C15B F5B 1.339(9) .
C15B F6B 1.344(9) .
C15B C104 1.509(9) .
C16A F8 1.331(9) .
C16A F9 1.340(9) .
C16A F7 1.340(9) .
C16A C107 1.489(9) .
C16B F8B 1.329(9) .
C16B F9B 1.329(9) .
C16B F7B 1.343(9) .
C16B C107 1.487(9) .
C11A F12 1.338(10) .
C11A F11 1.348(10) .
C11A F10 1.349(10) .
C11A C109 1.507(9) .
C11B F10B 1.327(9) .
C11B F12B 1.332(8) .
C11B F11B 1.348(9) .
C11B C109 1.501(9) .
C1 C2 1.442(12) .
C1 H1A 0.9345 .
C2 C3 1.299(14) .
C2 H2A 0.9367 .
C3 C4 1.393(13) .
C3 H3A 0.9316 .
C4 C9 1.421(9) .
C4 C5 1.428(12) .
C5 C6 1.300(12) .
C5 H5A 0.9317 .
C6 C7 1.395(9) .
C6 H6A 0.9351 .
C7 C8 1.383(8) .
C7 H7A 0.9365 .
C8 C9 1.425(9) .
C10 C11 1.389(9) .
C10 H10A 0.9353 .
C11 C12 1.325(9) .
C11 H11A 0.9316 .
C12 C13 1.413(9) .
C12 H12A 0.9359 .
C13 C18 1.412(7) .
C13 C14 1.419(9) .
C14 C15 1.358(9) .
C14 H14A 0.9351 .
C15 C16 1.440(8) .
C15 H15A 0.9351 .
C16 C17 1.366(7) .
C16 H16A 0.9314 .
C17 C18 1.434(7) .
C19 C20 1.406(7) .
C19 H19A 0.9348 .
C20 C21 1.350(8) .
C20 H20A 0.9297 .
C21 C22 1.416(7) .
C21 H21A 0.9350 .
C22 C23 1.416(7) .
C22 C27 1.421(7) .
C23 C24 1.360(8) .
C23 H23A 0.9357 .
C24 C25 1.374(8) .
C24 H24A 0.9349 .
C25 C26 1.364(7) .
C25 H25A 0.9302 .
C26 C27 1.407(6) .
C28 C29 1.404(9) .
C28 H28A 0.9365 .
C29 C30 1.347(11) .
C29 H29A 0.9356 .
C30 C31 1.403(11) .
C30 H30A 0.9323 .
C31 C32 1.402(11) .
C31 C36 1.422(8) .
C32 C33 1.351(11) .
C32 H32A 0.9325 .
C33 C34 1.421(9) .
C33 H33A 0.9366 .
C34 C35 1.361(8) .
C34 H34A 0.9358 .
C35 C36 1.406(7) .
C51 C52A 1.503(9) .
C51 C52B 1.516(9) .
C52A H52A 0.9600 .
C52A H52B 0.9600 .
C52A H52C 0.9600 .
C52B H52D 0.9600 .
C52B H52E 0.9600 .
C52B H52F 0.9600 .
C102 C103 1.365(9) .
C103 C104 1.390(9) .
C103 H10B 0.9364 .
C107 C108 1.394(10) .
C108 C109 1.360(10) .
C108 H10C 0.9369 .
C1A C2A 1.489(10) .
C1A H1AA 0.9600 .
C1A H1AB 0.9600 .
C1A H1AC 0.9600 .
C2A C3A 1.495(10) .
C2A H2AA 0.9700 .
C2A H2AB 0.9700 .
C3A C3A 1.496(10) 2
C3A H3AA 0.9700 .
C3A H3AB 0.9700 .
C4A Cl2 1.739(10) .
C4A Cl1 1.747(10) .
C4A H4AA 0.9700 .
C4A H4AB 0.9700 .
